data_7123634
loop_
_publ_author_name
'Li, Jing-Hao'
'Huang, Qi'
'Rao, Weidong'
'Wang, Shun-Yi'
'Ji, Shun-Jun'

_publ_section_title
;
 Trisulfur Radical Anion (S3&#x2022;&#x2212;) Involved Sulfur Insertion
 Reaction of 1,3-Enynes: Sulfide Sources Control Chemoselective Synthesis
 of 2,3,5-trisubstituted Thiophenes and 3-thienyl Disulfides
;
_journal_name_full 'Chemical Communications'
_journal_paper_doi 10.1039/C9CC03604K
_journal_year 2019
_chemical_formula_moiety '0.08(C34 H26 S4)'
_chemical_formula_sum 'C2.615 H2 S0.308'
_chemical_formula_weight 43.30
_space_group_crystal_system monoclinic
_space_group_IT_number 14
_space_group_name_Hall '-P 2ybc'
_space_group_name_H-M_alt 'P 1 21/c 1'
_symmetry_Int_Tables_number 14
_symmetry_space_group_name_Hall '-P 2ybc'
_symmetry_space_group_name_H-M 'P 1 21/c 1'
_atom_sites_solution_primary dual
_audit_creation_date 2019-03-06
_audit_creation_method
;
Olex2 1.2
(compiled 2018.05.29 svn.r3508 for OlexSys, GUI svn.r5506)
;
_audit_update_record
;
2019-03-06 deposited with the CCDC.    2019-06-11 downloaded from the CCDC.
;
_cell_angle_alpha 90
_cell_angle_beta 111.737(6)
_cell_angle_gamma 90
_cell_formula_units_Z 52
_cell_length_a 15.8519(8)
_cell_length_b 13.5230(7)
_cell_length_c 14.0507(7)
_cell_measurement_reflns_used 5348
_cell_measurement_temperature 213.00(10)
_cell_measurement_theta_max 29.9840
_cell_measurement_theta_min 3.4420
_cell_volume 2797.8(3)
_computing_cell_refinement
;
CrysAlisPro, Agilent Technologies,
Version 1.171.36.32 (release 02-08-2013 CrysAlis171 .NET)
(compiled Aug  2 2013,16:46:58)
;
_computing_data_collection
;
CrysAlisPro, Agilent Technologies,
Version 1.171.36.32 (release 02-08-2013 CrysAlis171 .NET)
(compiled Aug  2 2013,16:46:58)
;
_computing_data_reduction
;
CrysAlisPro, Agilent Technologies,
Version 1.171.36.32 (release 02-08-2013 CrysAlis171 .NET)
(compiled Aug  2 2013,16:46:58)
;
_computing_molecular_graphics 'Olex2 (Dolomanov et al., 2009)'
_computing_publication_material 'Olex2 (Dolomanov et al., 2009)'
_computing_structure_refinement 'olex2.refine (Bourhis et al., 2015)'
_computing_structure_solution 'ShelXT (Sheldrick, 2015)'
_diffrn_ambient_temperature 213.00(10)
_diffrn_detector_area_resol_mean 10.4471
_diffrn_measured_fraction_theta_full 0.9988
_diffrn_measured_fraction_theta_max 0.9988
_diffrn_measurement_details
;
#__ type_ start__ end____ width___ exp.time_
  1 omega   67.00   95.00   1.0000   30.0000
omega____ theta____ kappa____ phi______ frames
    -       15.3991  178.0000    0.0000 28

#__ type_ start__ end____ width___ exp.time_
  2 omega  -98.00  -58.00   1.0000   30.0000
omega____ theta____ kappa____ phi______ frames
    -      -16.3366 -178.0000    0.0000 40

#__ type_ start__ end____ width___ exp.time_
  3 omega  -90.00  -56.00   1.0000   30.0000
omega____ theta____ kappa____ phi______ frames
    -      -16.3366  178.0000 -150.0000 34

#__ type_ start__ end____ width___ exp.time_
  4 omega  -25.00   16.00   1.0000   30.0000
omega____ theta____ kappa____ phi______ frames
    -      -16.3366  -99.0000  -30.0000 41

#__ type_ start__ end____ width___ exp.time_
  5 omega  -25.00   19.00   1.0000   30.0000
omega____ theta____ kappa____ phi______ frames
    -      -16.3366  -99.0000  150.0000 44

#__ type_ start__ end____ width___ exp.time_
  6 omega  -10.00   44.00   1.0000   30.0000
omega____ theta____ kappa____ phi______ frames
    -      -16.3366   37.0000 -180.0000 54

#__ type_ start__ end____ width___ exp.time_
  7 omega -101.00  -68.00   1.0000   30.0000
omega____ theta____ kappa____ phi______ frames
    -      -16.3366 -178.0000  -90.0000 33
;
_diffrn_measurement_device_type 'Xcalibur, Atlas, Gemini'
_diffrn_measurement_method '\w scans'
_diffrn_orient_matrix_UB_11 0.0007616000
_diffrn_orient_matrix_UB_12 0.0113522000
_diffrn_orient_matrix_UB_13 0.0495975000
_diffrn_orient_matrix_UB_21 0.0293067000
_diffrn_orient_matrix_UB_22 0.0404919000
_diffrn_orient_matrix_UB_23 0.0030705000
_diffrn_orient_matrix_UB_31 -0.0382570000
_diffrn_orient_matrix_UB_32 0.0312809000
_diffrn_orient_matrix_UB_33 -0.0220301000
_diffrn_radiation_monochromator graphite
_diffrn_radiation_type 'Mo K\a'
_diffrn_radiation_wavelength 0.71073
_diffrn_reflns_av_R_equivalents 0.0351
_diffrn_reflns_av_unetI/netI 0.0453
_diffrn_reflns_limit_h_max 20
_diffrn_reflns_limit_h_min -22
_diffrn_reflns_limit_k_max 19
_diffrn_reflns_limit_k_min -17
_diffrn_reflns_limit_l_max 18
_diffrn_reflns_limit_l_min -18
_diffrn_reflns_number 20373
_diffrn_reflns_theta_full 24.9991
_diffrn_reflns_theta_max 25.00
_diffrn_reflns_theta_min 2.91
_diffrn_source 'Enhance (Mo) X-ray Source'
_exptl_absorpt_coefficient_mu 0.363
_exptl_absorpt_correction_T_max 1.00000
_exptl_absorpt_correction_T_min 0.78298
_exptl_absorpt_correction_type multi-scan
_exptl_absorpt_process_details
;
CrysAlisPro, Agilent Technologies,
Version 1.171.36.32 (release 02-08-2013 CrysAlis171 .NET)
(compiled Aug  2 2013,16:46:58)
Empirical absorption correction using spherical harmonics,
 implemented in SCALE3 ABSPACK scaling algorithm.
;
_exptl_crystal_colour 'clear light brown'
_exptl_crystal_density_diffrn 1.3361
_exptl_crystal_description block
_exptl_crystal_F_000 1178.3444
_exptl_crystal_size_max 0.4
_exptl_crystal_size_mid 0.3
_exptl_crystal_size_min 0.2
_refine_diff_density_max 0.3680
_refine_diff_density_min -0.3318
_refine_diff_density_rms 0.0620
_refine_ls_d_res_high 0.8409
_refine_ls_d_res_low 7.0038
_refine_ls_goodness_of_fit_ref 1.0669
_refine_ls_hydrogen_treatment constr
_refine_ls_matrix_type full
_refine_ls_number_constraints 48
_refine_ls_number_parameters 345
_refine_ls_number_reflns 4925
_refine_ls_number_restraints 0
_refine_ls_restrained_S_all 1.0669
_refine_ls_R_factor_all 0.0509
_refine_ls_R_factor_gt 0.0398
_refine_ls_shift/su_max 0.0000
_refine_ls_shift/su_mean 0.0000
_refine_ls_structure_factor_coef Fsqd
_refine_ls_weighting_details 'w=1/[\s^2^(Fo^2^)+(0.1P)^2^] where P=(Fo^2^+2Fc^2^)/3'
_refine_ls_weighting_scheme calc
_refine_ls_wR_factor_gt 0.1313
_refine_ls_wR_factor_ref 0.1446
_reflns_Friedel_coverage 0.0
_reflns_limit_h_max 17
_reflns_limit_h_min -18
_reflns_limit_k_max 16
_reflns_limit_k_min 0
_reflns_limit_l_max 16
_reflns_limit_l_min 0
_reflns_number_gt 4075
_reflns_number_total 4925
_reflns_threshold_expression I>=2u(I)
_cod_data_source_file c9cc03604k2.cif
_cod_data_source_block G180414A
_cod_database_code 7123634
_chemical_oxdiff_formula 'C H S O'
_reflns_odcompleteness_completeness 99.82
_reflns_odcompleteness_iscentric 1
_reflns_odcompleteness_theta 28.22
_olex2_refinement_description
;
1. Fixed Uiso
 At 1.2 times of:
  All C(H) groups
 At 1.5 times of:
  All C(H,H,H) groups
2.a Aromatic/amide H refined with riding coordinates:
 C34(H34), C17(H17), C30(H30), C13(H13), C31(H31), C32(H32), C33(H33),
 C23(H23), C6(H6), C16(H16), C19(H19), C15(H15), C22(H22), C14(H14), C2(H2),
 C5(H5), C21(H21), C3(H3), C4(H4), C20(H20)
2.b Idealised Me refined as rotating group:
 C28(H28a,H28b,H28c), C11(H11a,H11b,H11c)
;
_olex2_submission_special_instructions 'No special instructions were received'

loop_
_space_group_symop_id
_space_group_symop_operation_xyz
1 x,y,z
2 -x,y+1/2,-z+1/2
3 -x,-y,-z
4 x,-y-1/2,z-1/2

loop_
_atom_site_label
_atom_site_type_symbol
_atom_site_fract_x
_atom_site_fract_y
_atom_site_fract_z
_atom_site_U_iso_or_equiv
_atom_site_adp_type
_atom_site_occupancy
_atom_site_refinement_flags_posn
S1 S 0.62435(4) 0.56663(4) 0.39624(4) 0.03019(18) Uani 1.000000 .
S2 S 0.62184(4) 0.44412(4) 0.48467(4) 0.03129(18) Uani 1.000000 .
S3 S 0.88441(4) 0.54639(5) 0.37418(5) 0.0431(2) Uani 1.000000 .
S4 S 0.89562(4) 0.41949(5) 0.69214(5) 0.0450(2) Uani 1.000000 .
C8 C 0.72023(14) 0.54195(16) 0.36433(16) 0.0271(5) Uani 1.000000 .
C9 C 0.72788(14) 0.46324(16) 0.29944(16) 0.0297(5) Uani 1.000000 .
C12 C 0.65201(15) 0.39998(17) 0.23312(16) 0.0306(5) Uani 1.000000 .
C26 C 0.75648(14) 0.52937(17) 0.66068(16) 0.0306(5) Uani 1.000000 .
C25 C 0.72847(14) 0.45181(16) 0.58581(17) 0.0295(5) Uani 1.000000 .
C10 C 0.81361(15) 0.45558(17) 0.29780(18) 0.0334(5) Uani 1.000000 .
C34 C 0.71790(15) 0.70708(17) 0.66433(16) 0.0337(5) Uani 1.000000 .
H34 H 0.77163(15) 0.72292(17) 0.65551(16) 0.0404(6) Uiso 1.000000 R
C29 C 0.69593(14) 0.60887(17) 0.67066(15) 0.0298(5) Uani 1.000000 .
C7 C 0.79905(15) 0.59517(17) 0.40823(16) 0.0315(5) Uani 1.000000 .
C1 C 0.81911(15) 0.68592(18) 0.47096(17) 0.0354(5) Uani 1.000000 .
C17 C 0.65532(17) 0.29798(17) 0.24026(18) 0.0364(5) Uani 1.000000 .
H17 H 0.70442(17) 0.26766(17) 0.29047(18) 0.0437(6) Uiso 1.000000 R
C18 C 0.79488(17) 0.29383(18) 0.53545(17) 0.0387(6) Uani 1.000000 .
C30 C 0.61564(15) 0.58776(18) 0.68510(18) 0.0363(6) Uani 1.000000 .
H30 H 0.59970(15) 0.52218(18) 0.68935(18) 0.0436(7) Uiso 1.000000 R
C24 C 0.79696(15) 0.38477(18) 0.59353(17) 0.0350(5) Uani 1.000000 .
C13 C 0.57678(17) 0.44256(18) 0.15764(19) 0.0414(6) Uani 1.000000 .
H13 H 0.57199(17) 0.51105(18) 0.15241(19) 0.0497(7) Uiso 1.000000 R
C27 C 0.84672(15) 0.52156(19) 0.72330(17) 0.0367(6) Uani 1.000000 .
C31 C 0.55893(15) 0.66247(19) 0.69327(18) 0.0405(6) Uani 1.000000 .
H31 H 0.50600(15) 0.64698(19) 0.70404(18) 0.0486(7) Uiso 1.000000 R
C32 C 0.58112(16) 0.75956(19) 0.68542(17) 0.0408(6) Uani 1.000000 .
H32 H 0.54272(16) 0.80987(19) 0.68980(17) 0.0490(7) Uiso 1.000000 R
C33 C 0.66052(17) 0.78238(18) 0.67101(17) 0.0392(6) Uani 1.000000 .
H33 H 0.67561(17) 0.84807(18) 0.66577(17) 0.0471(7) Uiso 1.000000 R
C23 C 0.72061(18) 0.23016(18) 0.50660(19) 0.0427(6) Uani 1.000000 .
H23 H 0.67009(18) 0.24621(18) 0.52209(19) 0.0513(7) Uiso 1.000000 R
C6 C 0.75953(17) 0.76553(18) 0.44528(18) 0.0407(6) Uani 1.000000 .
H6 H 0.70434(17) 0.76056(18) 0.39038(18) 0.0488(7) Uiso 1.000000 R
C16 C 0.58612(18) 0.24005(19) 0.17325(19) 0.0441(6) Uani 1.000000 .
H16 H 0.58923(18) 0.17154(19) 0.17930(19) 0.0529(7) Uiso 1.000000 R
C19 C 0.87020(19) 0.2665(2) 0.5118(2) 0.0512(7) Uani 1.000000 .
H19 H 0.92067(19) 0.3078(2) 0.5302(2) 0.0615(9) Uiso 1.000000 R
C15 C 0.51315(19) 0.2835(2) 0.09811(19) 0.0478(7) Uani 1.000000 .
H15 H 0.46714(19) 0.2447(2) 0.05316(19) 0.0574(8) Uiso 1.000000 R
C22 C 0.7214(2) 0.1434(2) 0.4552(2) 0.0544(7) Uani 1.000000 .
H22 H 0.6709(2) 0.1021(2) 0.4356(2) 0.0652(9) Uiso 1.000000 R
C14 C 0.50895(19) 0.3841(2) 0.0902(2) 0.0508(7) Uani 1.000000 .
H14 H 0.46011(19) 0.4138(2) 0.0391(2) 0.0610(8) Uiso 1.000000 R
C28 C 0.90165(17) 0.5858(2) 0.8108(2) 0.0483(7) Uani 1.000000 .
H28a H 0.9434(9) 0.5457(3) 0.8637(6) 0.0724(10) Uiso 1.000000 GR
H28b H 0.9349(10) 0.6331(9) 0.7875(4) 0.0724(10) Uiso 1.000000 GR
H28c H 0.8620(2) 0.6200(11) 0.8373(9) 0.0724(10) Uiso 1.000000 GR
C2 C 0.90129(16) 0.6946(2) 0.55406(19) 0.0471(7) Uani 1.000000 .
H2 H 0.94186(16) 0.6419(2) 0.57177(19) 0.0566(8) Uiso 1.000000 R
C5 C 0.7823(2) 0.8524(2) 0.5014(2) 0.0534(7) Uani 1.000000 .
H5 H 0.7424(2) 0.9057(2) 0.4840(2) 0.0641(9) Uiso 1.000000 R
C11 C 0.85251(18) 0.3841(2) 0.2440(2) 0.0505(7) Uani 1.000000 .
H11a H 0.9079(7) 0.4104(7) 0.2415(13) 0.0757(11) Uiso 1.000000 GR
H11b H 0.8648(12) 0.3224(5) 0.2804(8) 0.0757(11) Uiso 1.000000 GR
H11c H 0.8098(6) 0.3735(11) 0.1756(5) 0.0757(11) Uiso 1.000000 GR
C21 C 0.7958(2) 0.1171(2) 0.4325(2) 0.0623(9) Uani 1.000000 .
H21 H 0.7958(2) 0.0584(2) 0.3980(2) 0.0748(10) Uiso 1.000000 R
C3 C 0.9225(2) 0.7808(2) 0.6099(2) 0.0599(8) Uani 1.000000 .
H3 H 0.9768(2) 0.7856(2) 0.6661(2) 0.0719(10) Uiso 1.000000 R
C4 C 0.8642(2) 0.8597(2) 0.5834(2) 0.0630(9) Uani 1.000000 .
H4 H 0.8798(2) 0.9183(2) 0.6204(2) 0.0756(11) Uiso 1.000000 R
C20 C 0.8700(2) 0.1786(2) 0.4612(2) 0.0643(9) Uani 1.000000 .
H20 H 0.9206(2) 0.1611(2) 0.4465(2) 0.0771(11) Uiso 1.000000 R

loop_
_atom_site_aniso_label
_atom_site_aniso_U_11
_atom_site_aniso_U_22
_atom_site_aniso_U_33
_atom_site_aniso_U_12
_atom_site_aniso_U_13
_atom_site_aniso_U_23
S1 0.0281(3) 0.0268(3) 0.0333(3) 0.0048(2) 0.0086(2) 0.0013(2)
S2 0.0285(3) 0.0278(3) 0.0363(3) -0.0019(2) 0.0106(2) -0.0004(2)
S3 0.0330(3) 0.0540(5) 0.0441(4) -0.0087(3) 0.0162(3) -0.0149(3)
S4 0.0357(4) 0.0541(5) 0.0407(4) 0.0159(3) 0.0090(3) 0.0086(3)
C8 0.0276(11) 0.0245(12) 0.0275(11) 0.0011(9) 0.0082(9) 0.0014(9)
C9 0.0356(12) 0.0264(12) 0.0258(11) -0.0026(10) 0.0099(9) 0.0012(9)
C12 0.0384(12) 0.0283(12) 0.0273(11) -0.0043(10) 0.0148(9) -0.0024(10)
C26 0.0310(11) 0.0323(12) 0.0297(11) 0.0020(10) 0.0126(9) 0.0051(10)
C25 0.0299(11) 0.0288(12) 0.0306(11) 0.0020(9) 0.0122(9) 0.0057(9)
C10 0.0359(12) 0.0306(13) 0.0378(12) -0.0019(10) 0.0184(10) -0.0049(10)
C34 0.0358(12) 0.0343(13) 0.0321(11) -0.0030(10) 0.0140(9) -0.0017(10)
C29 0.0316(11) 0.0315(13) 0.0245(10) 0.0002(10) 0.0085(9) -0.0025(9)
C7 0.0340(12) 0.0323(12) 0.0278(11) -0.0011(10) 0.0109(9) -0.0020(10)
C1 0.0388(12) 0.0371(14) 0.0332(11) -0.0130(11) 0.0168(10) -0.0067(10)
C17 0.0476(13) 0.0273(13) 0.0400(12) -0.0035(11) 0.0226(11) -0.0024(11)
C18 0.0531(14) 0.0317(13) 0.0377(12) 0.0165(12) 0.0244(11) 0.0126(11)
C30 0.0344(12) 0.0347(14) 0.0422(13) -0.0090(11) 0.0168(10) -0.0106(11)
C24 0.0386(12) 0.0341(13) 0.0348(12) 0.0083(11) 0.0166(10) 0.0102(11)
C13 0.0441(14) 0.0328(14) 0.0376(13) -0.0089(11) 0.0039(11) 0.0028(11)
C27 0.0311(11) 0.0451(15) 0.0303(12) 0.0010(11) 0.0072(9) 0.0066(11)
C31 0.0307(12) 0.0520(16) 0.0392(12) -0.0015(11) 0.0134(10) -0.0141(12)
C32 0.0430(13) 0.0421(15) 0.0358(12) 0.0076(12) 0.0128(10) -0.0110(11)
C33 0.0541(14) 0.0287(13) 0.0352(12) 0.0019(11) 0.0168(11) -0.0044(11)
C23 0.0636(16) 0.0313(13) 0.0436(14) 0.0104(12) 0.0318(13) 0.0091(11)
C6 0.0538(14) 0.0329(13) 0.0374(13) -0.0055(12) 0.0194(11) -0.0009(11)
C16 0.0628(16) 0.0315(14) 0.0472(14) -0.0129(13) 0.0311(13) -0.0089(12)
C19 0.0593(16) 0.0440(16) 0.0626(17) 0.0176(14) 0.0369(14) 0.0103(14)
C15 0.0599(16) 0.0472(17) 0.0389(14) -0.0264(14) 0.0213(12) -0.0115(13)
C22 0.084(2) 0.0321(15) 0.0566(16) 0.0012(14) 0.0379(15) 0.0043(13)
C14 0.0514(15) 0.0511(17) 0.0388(13) -0.0118(14) 0.0036(11) 0.0037(13)
C28 0.0335(13) 0.0630(19) 0.0405(14) -0.0005(13) 0.0047(11) -0.0031(13)
C2 0.0368(13) 0.0554(17) 0.0477(14) -0.0153(13) 0.0139(11) -0.0177(13)
C5 0.084(2) 0.0325(15) 0.0557(16) -0.0088(14) 0.0401(16) -0.0023(13)
C11 0.0475(15) 0.0548(18) 0.0548(16) 0.0027(13) 0.0256(13) -0.0140(14)
C21 0.104(2) 0.0362(16) 0.0652(18) 0.0215(17) 0.0526(19) 0.0047(15)
C3 0.0507(16) 0.070(2) 0.0621(18) -0.0291(16) 0.0245(14) -0.0322(17)
C4 0.088(2) 0.0495(19) 0.0666(19) -0.0404(18) 0.0462(18) -0.0304(16)
C20 0.088(2) 0.0540(19) 0.073(2) 0.0304(18) 0.0546(19) 0.0149(16)

loop_
_atom_type_symbol
_atom_type_scat_dispersion_real
_atom_type_scat_dispersion_imag
_atom_type_scat_Cromer_Mann_a1
_atom_type_scat_Cromer_Mann_a2
_atom_type_scat_Cromer_Mann_a3
_atom_type_scat_Cromer_Mann_a4
_atom_type_scat_Cromer_Mann_b1
_atom_type_scat_Cromer_Mann_b2
_atom_type_scat_Cromer_Mann_b3
_atom_type_scat_Cromer_Mann_b4
_atom_type_scat_Cromer_Mann_c
_atom_type_scat_source
_atom_type_scat_dispersion_source
H 0.00000 0.00000 0.49300 0.32291 0.14019 0.04081 10.51090 26.12570 3.14236 57.79970 0.0030380000826 'International Tables Volume C Table 6.1.1.4 (pp. 500-502)' 'Henke, Gullikson and Davis, At. Data and Nucl. Data Tables, 1993, 54, 2'
C 0.00347 0.00161 2.31000 1.02000 1.58860 0.86500 20.84390 10.20750 0.56870 51.65120 0.215599998832 'International Tables Volume C Table 6.1.1.4 (pp. 500-502)' 'Henke, Gullikson and Davis, At. Data and Nucl. Data Tables, 1993, 54, 2'
S 0.12424 0.12443 6.90530 5.20340 1.43790 1.58630 1.46790 22.21510 0.25360 56.17200 0.866900026798 'International Tables Volume C Table 6.1.1.4 (pp. 500-502)' 'Henke, Gullikson and Davis, At. Data and Nucl. Data Tables, 1993, 54, 2'

loop_
_geom_angle_atom_site_label_1
_geom_angle_atom_site_label_2
_geom_angle_atom_site_label_3
_geom_angle
C8 S1 S2 102.09(7)
C25 S2 S1 102.11(7)
C7 S3 C10 92.75(11)
C27 S4 C24 93.61(11)
C9 C8 S1 125.71(16)
C7 C8 S1 120.74(16)
C7 C8 C9 113.38(18)
C12 C9 C8 125.79(18)
C10 C9 C8 112.58(19)
C10 C9 C12 121.46(19)
C17 C12 C9 121.8(2)
C13 C12 C9 120.3(2)
C13 C12 C17 117.8(2)
C29 C26 C25 124.35(19)
C27 C26 C25 112.2(2)
C27 C26 C29 123.4(2)
C26 C25 S2 125.32(16)
C24 C25 S2 120.89(18)
C24 C25 C26 113.6(2)
C9 C10 S3 110.68(16)
C11 C10 S3 118.43(17)
C11 C10 C9 130.9(2)
C29 C34 H34 119.62(13)
C33 C34 H34 119.62(14)
C33 C34 C29 120.8(2)
C34 C29 C26 120.18(19)
C30 C29 C26 121.7(2)
C30 C29 C34 118.2(2)
C8 C7 S3 110.57(16)
C1 C7 S3 117.80(16)
C1 C7 C8 131.5(2)
C6 C1 C7 120.9(2)
C2 C1 C7 119.8(2)
C2 C1 C6 119.1(2)
H17 C17 C12 119.57(14)
C16 C17 C12 120.9(2)
C16 C17 H17 119.57(15)
C23 C18 C24 121.5(2)
C19 C18 C24 120.4(2)
C19 C18 C23 118.1(2)
H30 C30 C29 119.35(14)
C31 C30 C29 121.3(2)
C31 C30 H30 119.35(14)
C25 C24 S4 109.57(18)
C18 C24 S4 120.04(17)
C18 C24 C25 130.3(2)
H13 C13 C12 119.57(14)
C14 C13 C12 120.9(2)
C14 C13 H13 119.57(16)
C26 C27 S4 111.02(18)
C28 C27 S4 119.78(18)
C28 C27 C26 129.2(2)
H31 C31 C30 120.10(14)
C32 C31 C30 119.8(2)
C32 C31 H31 120.10(14)
H32 C32 C31 120.02(14)
C33 C32 C31 120.0(2)
C33 C32 H32 120.02(15)
C32 C33 C34 120.0(2)
H33 C33 C34 120.00(14)
H33 C33 C32 120.00(15)
H23 C23 C18 119.74(13)
C22 C23 C18 120.5(2)
C22 C23 H23 119.74(17)
H6 C6 C1 119.98(13)
C5 C6 C1 120.0(2)
C5 C6 H6 119.98(17)
H16 C16 C17 119.79(15)
C15 C16 C17 120.4(2)
C15 C16 H16 119.79(15)
H19 C19 C18 119.74(16)
C20 C19 C18 120.5(3)
C20 C19 H19 119.74(18)
H15 C15 C16 120.32(15)
C14 C15 C16 119.4(2)
C14 C15 H15 120.32(16)
H22 C22 C23 119.51(17)
C21 C22 C23 121.0(3)
C21 C22 H22 119.51(19)
C15 C14 C13 120.7(3)
H14 C14 C13 119.66(16)
H14 C14 C15 119.66(16)
H28a C28 C27 109.5
H28b C28 C27 109.5
H28b C28 H28a 109.5
H28c C28 C27 109.5
H28c C28 H28a 109.5
H28c C28 H28b 109.5
H2 C2 C1 119.88(16)
C3 C2 C1 120.2(3)
C3 C2 H2 119.88(18)
H5 C5 C6 119.99(17)
C4 C5 C6 120.0(3)
C4 C5 H5 119.99(18)
H11a C11 C10 109.5
H11b C11 C10 109.5
H11b C11 H11a 109.5
H11c C11 C10 109.5
H11c C11 H11a 109.5
H11c C11 H11b 109.5
H21 C21 C22 120.35(19)
C20 C21 C22 119.3(3)
C20 C21 H21 120.35(16)
H3 C3 C2 119.77(18)
C4 C3 C2 120.5(3)
C4 C3 H3 119.77(16)
C3 C4 C5 120.1(3)
H4 C4 C5 119.95(18)
H4 C4 C3 119.95(16)
C21 C20 C19 120.6(3)
H20 C20 C19 119.69(18)
H20 C20 C21 119.69(16)

loop_
_geom_bond_atom_site_label_1
_geom_bond_atom_site_label_2
_geom_bond_distance
S1 S2 2.0802(8)
S1 C8 1.768(2)
S2 C25 1.763(2)
S3 C10 1.740(2)
S3 C7 1.725(2)
S4 C24 1.727(2)
S4 C27 1.717(3)
C8 C9 1.436(3)
C8 C7 1.374(3)
C9 C12 1.489(3)
C9 C10 1.372(3)
C12 C17 1.383(3)
C12 C13 1.393(3)
C26 C25 1.435(3)
C26 C29 1.482(3)
C26 C27 1.378(3)
C25 C24 1.387(3)
C10 C11 1.494(3)
C34 H34 0.9300
C34 C29 1.384(3)
C34 C33 1.392(3)
C29 C30 1.391(3)
C7 C1 1.475(3)
C1 C6 1.389(3)
C1 C2 1.396(3)
C17 H17 0.9300
C17 C16 1.392(3)
C18 C24 1.469(3)
C18 C23 1.392(3)
C18 C19 1.402(3)
C30 H30 0.9300
C30 C31 1.385(3)
C13 H13 0.9300
C13 C14 1.387(3)
C27 C28 1.493(3)
C31 H31 0.9300
C31 C32 1.374(4)
C32 H32 0.9300
C32 C33 1.382(3)
C33 H33 0.9300
C23 H23 0.9300
C23 C22 1.380(4)
C6 H6 0.9300
C6 C5 1.386(3)
C16 H16 0.9300
C16 C15 1.376(4)
C19 H19 0.9300
C19 C20 1.385(4)
C15 H15 0.9300
C15 C14 1.365(4)
C22 H22 0.9300
C22 C21 1.379(4)
C14 H14 0.9300
C28 H28a 0.9600
C28 H28b 0.9600
C28 H28c 0.9600
C2 H2 0.9300
C2 C3 1.376(4)
C5 H5 0.9300
C5 C4 1.384(4)
C11 H11a 0.9600
C11 H11b 0.9600
C11 H11c 0.9600
C21 H21 0.9300
C21 C20 1.373(4)
C3 H3 0.9300
C3 C4 1.369(4)
C4 H4 0.9300
C20 H20 0.9300
